data_7109529
loop_
_publ_author_name
'Bagineni Prasad'
'B. Yogi Sreenivas'
'G. Rama Krishna'
'Ravikumar Kapavarapu'
'Manojit Pal'

_publ_section_title
;
 Pd-mediated construction of a cyclopentane ring fused with indoles
;
_journal_name_full Chem.Commun.
_journal_page_first 6716
_journal_paper_doi 10.1039/c3cc42309c
_journal_volume 49
_journal_year 2013
_chemical_formula_sum 'C21 H18 N2 O2 S2'
_chemical_formula_weight 394.51
_chemical_name_systematic
;
?
;
_space_group_IT_number 2
_symmetry_cell_setting triclinic
_symmetry_space_group_name_Hall '-P 1'
_symmetry_space_group_name_H-M 'P -1'
_atom_sites_solution_hydrogens geom
_atom_sites_solution_primary direct
_atom_sites_solution_secondary difmap
_audit_creation_method SHELXL-97
_cell_angle_alpha 95.156(6)
_cell_angle_beta 100.052(8)
_cell_angle_gamma 96.941(7)
_cell_formula_units_Z 2
_cell_length_a 8.814(5)
_cell_length_b 10.078(6)
_cell_length_c 10.987(6)
_cell_measurement_reflns_used 1194
_cell_measurement_temperature 298(2)
_cell_measurement_theta_max 21.95
_cell_measurement_theta_min 2.37
_cell_volume 947.8(9)
_computing_cell_refinement 'Bruker SAINT'
_computing_data_collection 'Bruker APEX2'
_computing_data_reduction 'Bruker SAINT'
_computing_molecular_graphics 'Bruker SHELXTL'
_computing_publication_material 'Bruker SHELXTL'
_computing_structure_refinement 'SHELXL-97 (Sheldrick, 1997)'
_computing_structure_solution 'SHELXS-97 (Sheldrick, 1990)'
_diffrn_ambient_temperature 298(2)
_diffrn_measured_fraction_theta_full 0.998
_diffrn_measured_fraction_theta_max 0.998
_diffrn_measurement_device_type 'Bruker APEX-II CCD Duo'
_diffrn_measurement_method '\ f and \ w scans'
_diffrn_radiation_monochromator graphite
_diffrn_radiation_source 'fine-focus sealed tube'
_diffrn_radiation_type MoK\a
_diffrn_radiation_wavelength 0.71073
_diffrn_reflns_av_R_equivalents 0.0448
_diffrn_reflns_av_sigmaI/netI 0.0828
_diffrn_reflns_limit_h_max 10
_diffrn_reflns_limit_h_min -11
_diffrn_reflns_limit_k_max 13
_diffrn_reflns_limit_k_min -13
_diffrn_reflns_limit_l_max 14
_diffrn_reflns_limit_l_min -13
_diffrn_reflns_number 6911
_diffrn_reflns_theta_full 28.00
_diffrn_reflns_theta_max 28.00
_diffrn_reflns_theta_min 1.89
_exptl_absorpt_coefficient_mu 0.300
_exptl_absorpt_correction_T_max 0.965
_exptl_absorpt_correction_T_min 0.924
_exptl_absorpt_correction_type multi-scan
_exptl_absorpt_process_details 'SADABS; BRUKER, 2008'
_exptl_crystal_colour WHITE
_exptl_crystal_density_diffrn 1.382
_exptl_crystal_density_method 'not measured'
_exptl_crystal_description NEEDLE
_exptl_crystal_F_000 412
_exptl_crystal_size_max 0.48
_exptl_crystal_size_mid 0.22
_exptl_crystal_size_min 0.12
_refine_diff_density_max 0.574
_refine_diff_density_min -0.395
_refine_diff_density_rms 0.067
_refine_ls_extinction_coef 0.004(4)
_refine_ls_extinction_expression Fc^*^=kFc[1+0.001xFc^2^\l^3^/sin(2\q)]^-1/4^
_refine_ls_extinction_method SHELXL
_refine_ls_goodness_of_fit_ref 1.107
_refine_ls_hydrogen_treatment mixed
_refine_ls_matrix_type full
_refine_ls_number_parameters 249
_refine_ls_number_reflns 4456
_refine_ls_number_restraints 0
_refine_ls_restrained_S_all 1.107
_refine_ls_R_factor_all 0.1490
_refine_ls_R_factor_gt 0.0689
_refine_ls_shift/su_max 0.000
_refine_ls_shift/su_mean 0.000
_refine_ls_structure_factor_coef Fsqd
_refine_ls_weighting_details 'calc w=1/[\s^2^(Fo^2^)+(0.1000P)^2^+0.0000P] where P=(Fo^2^+2Fc^2^)/3'
_refine_ls_weighting_scheme calc
_refine_ls_wR_factor_gt 0.1726
_refine_ls_wR_factor_ref 0.2155
_reflns_number_gt 1925
_reflns_number_total 4456
_reflns_threshold_expression >2sigma(I)
_cod_data_source_file c3cc42309c.txt
_cod_data_source_block 2_143_a
_cod_original_cell_volume 947.9(9)
_cod_original_sg_symbol_H-M 'P-1 '
_cod_database_code 7109529

loop_
_symmetry_equiv_pos_as_xyz
'x, y, z'
'-x, -y, -z'

loop_
_atom_site_label
_atom_site_type_symbol
_atom_site_fract_x
_atom_site_fract_y
_atom_site_fract_z
_atom_site_U_iso_or_equiv
_atom_site_adp_type
_atom_site_occupancy
_atom_site_symmetry_multiplicity
_atom_site_calc_flag
_atom_site_refinement_flags
C1 C -0.0880(7) 0.2637(5) 0.5474(4) 0.0515(13) Uani 1 1 d .
C2 C -0.1457(7) 0.3334(6) 0.4482(5) 0.0677(17) Uani 1 1 d .
H2 H -0.1098 0.4242 0.4491 0.081 Uiso 1 1 calc R
C3 C -0.2537(8) 0.2688(6) 0.3509(5) 0.0732(18) Uani 1 1 d .
H3 H -0.2916 0.3165 0.2862 0.088 Uiso 1 1 calc R
C4 C -0.3087(7) 0.1332(6) 0.3460(4) 0.0655(16) Uani 1 1 d .
H4 H -0.3815 0.0912 0.2776 0.079 Uiso 1 1 calc R
C5 C -0.2572(7) 0.0599(5) 0.4408(4) 0.0588(14) Uani 1 1 d .
H5 H -0.2961 -0.0304 0.4389 0.071 Uiso 1 1 calc R
C6 C -0.1454(6) 0.1252(5) 0.5392(4) 0.0455(12) Uani 1 1 d .
C7 C -0.0750(5) 0.0797(3) 0.6457(3) 0.0287(9) Uani 1 1 d .
C8 C -0.0836(7) -0.0473(4) 0.6992(4) 0.0486(12) Uani 1 1 d .
H8A H -0.0307 -0.1115 0.6575 0.058 Uiso 1 1 calc R
H8B H -0.1906 -0.0863 0.6960 0.058 Uiso 1 1 calc R
C9 C 0.0002(6) -0.0027(4) 0.8323(4) 0.0486(12) Uani 1 1 d .
H9A H 0.0605 -0.0711 0.8633 0.058 Uiso 1 1 calc R
H9B H -0.0743 0.0121 0.8858 0.058 Uiso 1 1 calc R
C10 C 0.1087(6) 0.1299(4) 0.8305(4) 0.0407(11) Uani 1 1 d .
H10 H 0.2095 0.1078 0.8153 0.049 Uiso 1 1 calc R
C11 C 0.0266(6) 0.1827(4) 0.7171(4) 0.0443(11) Uani 1 1 d .
C12 C 0.1348(5) 0.2229(4) 0.9504(4) 0.0379(10) Uani 1 1 d .
C13 C 0.0169(6) 0.2937(5) 0.9803(4) 0.0490(12) Uani 1 1 d .
H13 H -0.0759 0.2867 0.9234 0.059 Uiso 1 1 calc R
C14 C 0.0340(7) 0.3726(5) 1.0902(5) 0.0573(14) Uani 1 1 d .
H14 H -0.0474 0.4169 1.1082 0.069 Uiso 1 1 calc R
C15 C 0.1724(7) 0.3871(5) 1.1754(5) 0.0600(15) Uani 1 1 d .
H15 H 0.1852 0.4433 1.2494 0.072 Uiso 1 1 calc R
C16 C 0.2912(6) 0.3180(5) 1.1502(4) 0.0519(13) Uani 1 1 d .
H16 H 0.3839 0.3263 1.2075 0.062 Uiso 1 1 calc R
C17 C 0.2712(6) 0.2357(4) 1.0382(4) 0.0400(11) Uani 1 1 d .
C18 C 0.5277(6) 0.2696(4) 0.8351(4) 0.0454(12) Uani 1 1 d .
C19 C 0.4465(7) 0.3680(5) 0.7887(5) 0.0580(14) Uani 1 1 d .
H19 H 0.3974 0.4251 0.8353 0.070 Uiso 1 1 calc R
C20 C 0.4479(8) 0.3705(6) 0.6616(5) 0.0664(16) Uani 1 1 d .
H20 H 0.3976 0.4294 0.6136 0.080 Uiso 1 1 calc R
C21 C 0.5272(7) 0.2815(6) 0.6167(5) 0.0706(17) Uani 1 1 d .
H21 H 0.5389 0.2715 0.5340 0.085 Uiso 1 1 calc R
H2A H 0.382(6) 0.091(5) 0.993(4) 0.048(15) Uiso 1 1 d .
N1 N 0.0217(7) 0.2974(5) 0.6617(4) 0.0780(16) Uani 1 1 d .
H1 H 0.0741 0.3750 0.6898 0.094 Uiso 1 1 calc R
N2 N 0.3980(5) 0.1636(4) 1.0195(4) 0.0437(10) Uani 1 1 d .
O1 O 0.6070(4) 0.3540(3) 1.0653(3) 0.0541(9) Uani 1 1 d .
O2 O 0.6576(4) 0.1272(3) 0.9922(3) 0.0573(9) Uani 1 1 d .
S1 S 0.55950(15) 0.23052(11) 0.98749(10) 0.0441(4) Uani 1 1 d .
S2 S 0.60594(19) 0.18693(16) 0.72441(13) 0.0700(5) Uani 1 1 d .

loop_
_atom_site_aniso_label
_atom_site_aniso_U_11
_atom_site_aniso_U_22
_atom_site_aniso_U_33
_atom_site_aniso_U_23
_atom_site_aniso_U_13
_atom_site_aniso_U_12
C1 0.053(3) 0.062(3) 0.037(2) 0.0179(19) 0.000(2) 0.001(3)
C2 0.074(4) 0.075(3) 0.052(3) 0.028(2) 0.000(3) 0.002(3)
C3 0.075(5) 0.100(4) 0.044(3) 0.026(3) 0.003(3) 0.009(4)
C4 0.058(4) 0.095(4) 0.039(3) 0.007(2) -0.004(2) 0.014(4)
C5 0.059(4) 0.070(3) 0.043(3) 0.006(2) 0.002(2) 0.008(3)
C6 0.042(3) 0.059(3) 0.038(2) 0.0084(19) 0.010(2) 0.010(3)
C7 0.026(2) 0.0320(18) 0.0269(17) 0.0057(14) 0.0022(16) 0.0015(19)
C8 0.053(3) 0.049(2) 0.045(2) 0.0151(19) 0.010(2) 0.006(3)
C9 0.054(3) 0.049(2) 0.043(2) 0.0133(19) 0.009(2) 0.003(3)
C10 0.041(3) 0.051(2) 0.034(2) 0.0114(17) 0.0074(19) 0.016(2)
C11 0.040(3) 0.053(3) 0.042(2) 0.0172(19) 0.009(2) 0.004(2)
C12 0.033(3) 0.043(2) 0.041(2) 0.0141(17) 0.0076(19) 0.008(2)
C13 0.042(3) 0.055(3) 0.053(3) 0.014(2) 0.006(2) 0.015(3)
C14 0.054(4) 0.063(3) 0.063(3) 0.008(2) 0.026(3) 0.016(3)
C15 0.062(4) 0.060(3) 0.059(3) -0.002(2) 0.017(3) 0.010(3)
C16 0.041(3) 0.068(3) 0.045(3) 0.002(2) 0.004(2) 0.011(3)
C17 0.036(3) 0.048(2) 0.040(2) 0.0133(17) 0.010(2) 0.013(2)
C18 0.039(3) 0.046(2) 0.051(3) 0.0042(19) 0.009(2) 0.003(2)
C19 0.069(4) 0.051(3) 0.061(3) 0.013(2) 0.019(3) 0.017(3)
C20 0.071(4) 0.071(3) 0.065(3) 0.028(3) 0.019(3) 0.017(4)
C21 0.061(4) 0.099(4) 0.052(3) 0.011(3) 0.011(3) 0.009(4)
N1 0.081(4) 0.081(3) 0.067(3) 0.024(2) 0.002(3) -0.001(3)
N2 0.040(3) 0.038(2) 0.054(2) 0.0081(17) 0.0078(19) 0.008(2)
O1 0.048(2) 0.0568(18) 0.0529(18) 0.0011(14) 0.0027(16) 0.0033(19)
O2 0.042(2) 0.0529(18) 0.082(2) 0.0183(16) 0.0113(18) 0.0151(19)
S1 0.0355(7) 0.0460(6) 0.0510(7) 0.0083(5) 0.0049(5) 0.0093(6)
S2 0.0649(11) 0.0914(11) 0.0582(8) -0.0017(7) 0.0159(7) 0.0302(10)

loop_
_atom_type_symbol
_atom_type_description
_atom_type_scat_dispersion_real
_atom_type_scat_dispersion_imag
_atom_type_scat_source
C C 0.0033 0.0016 'International Tables Vol C Tables 4.2.6.8 and 6.1.1.4'
H H 0.0000 0.0000 'International Tables Vol C Tables 4.2.6.8 and 6.1.1.4'
N N 0.0061 0.0033 'International Tables Vol C Tables 4.2.6.8 and 6.1.1.4'
O O 0.0106 0.0060 'International Tables Vol C Tables 4.2.6.8 and 6.1.1.4'
S S 0.1246 0.1234 'International Tables Vol C Tables 4.2.6.8 and 6.1.1.4'

loop_
_geom_angle_atom_site_label_1
_geom_angle_atom_site_label_2
_geom_angle_atom_site_label_3
_geom_angle
C2 C1 C6 117.1(4)
C2 C1 N1 135.6(5)
C6 C1 N1 107.4(4)
C3 C2 C1 120.3(5)
C3 C2 H2 119.9
C1 C2 H2 119.9
C2 C3 C4 121.3(5)
C2 C3 H3 119.3
C4 C3 H3 119.3
C5 C4 C3 121.0(5)
C5 C4 H4 119.5
C3 C4 H4 119.5
C4 C5 C6 117.6(5)
C4 C5 H5 121.2
C6 C5 H5 121.2
C7 C6 C5 130.7(5)
C7 C6 C1 106.6(4)
C5 C6 C1 122.6(4)
C6 C7 C11 109.5(4)
C6 C7 C8 135.9(4)
C11 C7 C8 114.7(3)
C7 C8 C9 101.4(3)
C7 C8 H8A 111.5
C9 C8 H8A 111.5
C7 C8 H8B 111.5
C9 C8 H8B 111.5
H8A C8 H8B 109.3
C8 C9 C10 107.0(3)
C8 C9 H9A 110.3
C10 C9 H9A 110.3
C8 C9 H9B 110.3
C10 C9 H9B 110.3
H9A C9 H9B 108.6
C11 C10 C12 115.6(4)
C11 C10 C9 101.3(3)
C12 C10 C9 113.3(4)
C11 C10 H10 108.8
C12 C10 H10 108.8
C9 C10 H10 108.8
N1 C11 C7 110.2(4)
N1 C11 C10 140.9(4)
C7 C11 C10 108.9(4)
C17 C12 C13 117.2(4)
C17 C12 C10 122.1(4)
C13 C12 C10 120.6(4)
C14 C13 C12 121.9(5)
C14 C13 H13 119.0
C12 C13 H13 119.0
C13 C14 C15 120.2(5)
C13 C14 H14 119.9
C15 C14 H14 119.9
C16 C15 C14 119.8(5)
C16 C15 H15 120.1
C14 C15 H15 120.1
C15 C16 C17 119.4(5)
C15 C16 H16 120.3
C17 C16 H16 120.3
C12 C17 C16 121.5(4)
C12 C17 N2 122.1(4)
C16 C17 N2 116.5(4)
C19 C18 S2 112.0(4)
C19 C18 S1 127.2(4)
S2 C18 S1 120.8(3)
C18 C19 C20 110.7(5)
C18 C19 H19 124.7
C20 C19 H19 124.7
C21 C20 C19 113.5(5)
C21 C20 H20 123.3
C19 C20 H20 123.3
C20 C21 S2 113.3(4)
C20 C21 H21 123.3
S2 C21 H21 123.3
C11 N1 C1 106.4(4)
C11 N1 H1 126.8
C1 N1 H1 126.8
C17 N2 S1 124.6(3)
C17 N2 H2A 120(5)
S1 N2 H2A 109(5)
O1 S1 O2 120.4(2)
O1 S1 N2 107.5(2)
O2 S1 N2 105.7(2)
O1 S1 C18 106.9(2)
O2 S1 C18 106.8(2)
N2 S1 C18 109.3(2)
C21 S2 C18 90.6(3)

loop_
_geom_bond_atom_site_label_1
_geom_bond_atom_site_label_2
_geom_bond_distance
C1 C2 1.403(6)
C1 C6 1.415(6)
C1 N1 1.432(6)
C2 C3 1.357(7)
C2 H2 0.9300
C3 C4 1.386(8)
C3 H3 0.9300
C4 C5 1.376(7)
C4 H4 0.9300
C5 C6 1.384(6)
C5 H5 0.9300
C6 C7 1.369(5)
C7 C11 1.370(6)
C7 C8 1.455(5)
C8 C9 1.520(6)
C8 H8A 0.9700
C8 H8B 0.9700
C9 C10 1.551(6)
C9 H9A 0.9700
C9 H9B 0.9700
C10 C11 1.503(6)
C10 C12 1.512(6)
C10 H10 0.9800
C11 N1 1.355(6)
C12 C17 1.389(6)
C12 C13 1.398(7)
C13 C14 1.359(6)
C13 H13 0.9300
C14 C15 1.386(7)
C14 H14 0.9300
C15 C16 1.378(7)
C15 H15 0.9300
C16 C17 1.393(6)
C16 H16 0.9300
C17 N2 1.438(6)
C18 C19 1.375(7)
C18 S2 1.702(5)
C18 S1 1.738(5)
C19 C20 1.401(7)
C19 H19 0.9300
C20 C21 1.315(8)
C20 H20 0.9300
C21 S2 1.693(6)
C21 H21 0.9300
N1 H1 0.8600
N2 S1 1.609(5)
N2 H2A 0.75(4)
O1 S1 1.419(3)
O2 S1 1.431(3)
